data_2202436
loop_
_publ_author_name
'\,Coruh, Ufuk'
'Ustaba\,s, Re\,sat'
'Sancak, Kemal'
'\,Sa\,smaz, Selami'
'A\~gar, Erbil'
'Youngme Kim'

_publ_section_title
;
 Octane-1,8-diylbis[3-ethyl-1<i>H</i>-1,2,4-triazol-5(4<i>H</i>)-one]
;
_journal_issue 9
_journal_name_full 'Acta Crystallographica Section E'
_journal_page_first o1277
_journal_page_last o1279
_journal_paper_doi 10.1107/S1600536803016726
_journal_volume 59
_journal_year 2003
_chemical_formula_iupac 'C16 H28 N6 O2'
_chemical_formula_moiety 'C16 H28 N6 O2'
_chemical_formula_sum 'C16 H28 N6 O2'
_chemical_formula_weight 336.44
_chemical_name_systematic ?
_space_group_IT_number 14
_symmetry_cell_setting monoclinic
_symmetry_space_group_name_Hall '-P 2ybc'
_symmetry_space_group_name_H-M 'P 1 21/c 1'
_atom_sites_solution_hydrogens geom
_atom_sites_solution_primary direct
_atom_sites_solution_secondary difmap
_cell_angle_alpha 90.00
_cell_angle_beta 95.894(10)
_cell_angle_gamma 90.00
_cell_formula_units_Z 2
_cell_length_a 6.7852(10)
_cell_length_b 7.829(2)
_cell_length_c 17.550(3)
_cell_measurement_reflns_used 25
_cell_measurement_temperature 293(2)
_cell_measurement_theta_max 12.79
_cell_measurement_theta_min 7.99
_cell_volume 927.4(3)
_computing_cell_refinement 'CAD-4-PC Software'
_computing_data_collection 'CAD-4-PC Software (Enraf-Nonius, 1992)'
_computing_data_reduction 'XCAD-4 (Harms, 1997)'
_computing_molecular_graphics 'ORTEP-3 for Windows (Farrugia, 1997) and PLATON (Spek, 1997)'
_computing_publication_material 'SHELXL97 and WinGX (Farrugia, 1999)'
_computing_structure_refinement 'SHELXL97 (Sheldrick, 1997)'
_computing_structure_solution 'SHELXS97 (Sheldrick, 1997)'
_diffrn_ambient_temperature 293(2)
_diffrn_measured_fraction_theta_full 1.000
_diffrn_measured_fraction_theta_max 1.000
_diffrn_measurement_device_type 'Enraf-Nonius CAD-4 MACH3'
_diffrn_measurement_method 2\q/\w
_diffrn_radiation_monochromator graphite
_diffrn_radiation_source 'fine-focus sealed tube'
_diffrn_radiation_type MoK\a
_diffrn_radiation_wavelength 0.71073
_diffrn_reflns_av_R_equivalents 0.0227
_diffrn_reflns_av_sigmaI/netI 0.0319
_diffrn_reflns_limit_h_max 8
_diffrn_reflns_limit_h_min 0
_diffrn_reflns_limit_k_max 9
_diffrn_reflns_limit_k_min 0
_diffrn_reflns_limit_l_max 21
_diffrn_reflns_limit_l_min -21
_diffrn_reflns_number 1975
_diffrn_reflns_theta_full 25.96
_diffrn_reflns_theta_max 25.96
_diffrn_reflns_theta_min 2.33
_diffrn_standards_decay_% 0
_diffrn_standards_interval_time 60
_diffrn_standards_number 3
_exptl_absorpt_coefficient_mu 0.083
_exptl_absorpt_correction_type none
_exptl_crystal_colour colorless
_exptl_crystal_density_diffrn 1.205
_exptl_crystal_density_method 'not measured'
_exptl_crystal_description block
_exptl_crystal_F_000 364
_exptl_crystal_size_max 0.45
_exptl_crystal_size_mid 0.35
_exptl_crystal_size_min 0.3
_refine_diff_density_max 0.142
_refine_diff_density_min -0.224
_refine_ls_extinction_method none
_refine_ls_goodness_of_fit_ref 1.025
_refine_ls_hydrogen_treatment constr
_refine_ls_matrix_type full
_refine_ls_number_parameters 110
_refine_ls_number_reflns 1817
_refine_ls_number_restraints 0
_refine_ls_restrained_S_all 1.025
_refine_ls_R_factor_all 0.0928
_refine_ls_R_factor_gt 0.0457
_refine_ls_shift/su_max 0.001
_refine_ls_shift/su_mean 0.000
_refine_ls_structure_factor_coef Fsqd
_refine_ls_weighting_details 'w = 1/[\s^2^(Fo^2^)+(0.0712P)^2^+0.0879P] where P = (Fo^2^+2Fc^2^)/3'
_refine_ls_weighting_scheme calc
_refine_ls_wR_factor_gt 0.1168
_refine_ls_wR_factor_ref 0.1361
_reflns_number_gt 1162
_reflns_number_total 1817
_reflns_threshold_expression I>2\s(I)
_cod_data_source_file cf6276.cif
_cod_data_source_block I
_cod_original_sg_symbol_H-M 'P 21/c'
_cod_database_code 2202436
_cod_database_fobs_code 2202436

loop_
_symmetry_equiv_pos_as_xyz
'x, y, z'
'-x, y+1/2, -z+1/2'
'-x, -y, -z'
'x, -y-1/2, z-1/2'

loop_
_atom_site_label
_atom_site_fract_x
_atom_site_fract_y
_atom_site_fract_z
_atom_site_U_iso_or_equiv
_atom_site_adp_type
_atom_site_calc_flag
_atom_site_refinement_flags
_atom_site_occupancy
_atom_site_disorder_assembly
_atom_site_disorder_group
_atom_site_type_symbol
O1 0.0289(2) 0.84498(19) 0.25180(9) 0.0811(5) Uani d . 1 . . O
C1 0.7656(4) 1.0832(4) 0.42183(19) 0.1061(10) Uani d . 1 . . C
H1A 0.7604 1.1679 0.3821 0.127 Uiso calc R 1 . . H
H1B 0.9014 1.0572 0.4387 0.127 Uiso calc R 1 . . H
H1C 0.7013 1.1261 0.4642 0.127 Uiso calc R 1 . . H
C2 0.6635(3) 0.9264(3) 0.39173(15) 0.0829(7) Uani d . 1 . . C
H2A 0.6550 0.8469 0.4337 0.100 Uiso calc R 1 . . H
H2B 0.7422 0.8731 0.3552 0.100 Uiso calc R 1 . . H
C3 0.4614(3) 0.9583(2) 0.35393(11) 0.0538(5) Uani d . 1 . . C
N1 0.3803(2) 1.10689(19) 0.34601(10) 0.0630(5) Uani d . 1 . . N
N2 0.2013(2) 1.07601(19) 0.30454(10) 0.0605(5) Uani d . 1 . . N
H2 0.1164 1.1546 0.2909 0.073 Uiso calc R 1 . . H
C4 0.1730(3) 0.9116(2) 0.28774(11) 0.0539(5) Uani d . 1 . . C
N3 0.3423(2) 0.83473(17) 0.31990(9) 0.0502(4) Uani d . 1 . . N
C5 0.3778(3) 0.6505(2) 0.31894(12) 0.0630(5) Uani d . 1 . . C
H5A 0.5136 0.6301 0.3087 0.076 Uiso calc R 1 . . H
H5B 0.2916 0.5998 0.2775 0.076 Uiso calc R 1 . . H
C6 0.3422(3) 0.5636(2) 0.39307(12) 0.0620(5) Uani d . 1 . . C
H6A 0.3715 0.4429 0.3888 0.074 Uiso calc R 1 . . H
H6B 0.4338 0.6102 0.4339 0.074 Uiso calc R 1 . . H
C7 0.1346(3) 0.5825(2) 0.41489(11) 0.0600(5) Uani d . 1 . . C
H7A 0.0421 0.5404 0.3733 0.072 Uiso calc R 1 . . H
H7B 0.1070 0.7028 0.4218 0.072 Uiso calc R 1 . . H
C8 0.1017(3) 0.4874(2) 0.48744(12) 0.0637(6) Uani d . 1 . . C
H8A 0.1225 0.3664 0.4794 0.076 Uiso calc R 1 . . H
H8B 0.1994 0.5249 0.5282 0.076 Uiso calc R 1 . . H

loop_
_atom_site_aniso_label
_atom_site_aniso_U_11
_atom_site_aniso_U_22
_atom_site_aniso_U_33
_atom_site_aniso_U_12
_atom_site_aniso_U_13
_atom_site_aniso_U_23
O1 0.0786(10) 0.0590(9) 0.0969(11) -0.0137(7) -0.0332(8) 0.0029(8)
C1 0.0759(17) 0.114(2) 0.119(2) -0.0185(15) -0.0318(15) -0.0050(18)
C2 0.0605(13) 0.0756(15) 0.1065(19) -0.0005(11) -0.0212(12) 0.0103(13)
C3 0.0523(10) 0.0462(10) 0.0612(11) -0.0002(8) -0.0030(9) 0.0027(8)
N1 0.0578(10) 0.0460(9) 0.0810(12) -0.0022(7) -0.0138(8) -0.0008(8)
N2 0.0521(9) 0.0418(8) 0.0836(12) 0.0025(7) -0.0119(8) 0.0045(7)
C4 0.0555(11) 0.0449(10) 0.0586(11) -0.0040(8) -0.0073(9) 0.0057(8)
N3 0.0571(9) 0.0383(8) 0.0540(9) 0.0013(6) -0.0005(7) 0.0014(6)
C5 0.0772(13) 0.0420(10) 0.0693(13) 0.0083(10) 0.0048(10) -0.0038(9)
C6 0.0715(13) 0.0399(10) 0.0727(13) 0.0058(9) -0.0014(10) 0.0072(9)
C7 0.0674(13) 0.0481(11) 0.0613(12) -0.0014(9) -0.0094(9) 0.0085(9)
C8 0.0662(11) 0.0515(11) 0.0700(13) -0.0027(9) -0.0096(10) 0.0128(10)

loop_
_atom_type_symbol
_atom_type_description
_atom_type_scat_dispersion_real
_atom_type_scat_dispersion_imag
_atom_type_scat_source
C C 0.0033 0.0016 'International Tables Vol C Tables 4.2.6.8 and 6.1.1.4'
N N 0.0061 0.0033 'International Tables Vol C Tables 4.2.6.8 and 6.1.1.4'
O O 0.0106 0.0060 'International Tables Vol C Tables 4.2.6.8 and 6.1.1.4'
H H 0.0000 0.0000 'International Tables Vol C Tables 4.2.6.8 and 6.1.1.4'

loop_
_geom_angle_atom_site_label_1
_geom_angle_atom_site_label_2
_geom_angle_atom_site_label_3
_geom_angle_site_symmetry_1
_geom_angle
_geom_angle_publ_flag
C2 C1 H1A . 109.5 ?
C2 C1 H1B . 109.5 ?
H1A C1 H1B . 109.5 ?
C2 C1 H1C . 109.5 ?
H1A C1 H1C . 109.5 ?
H1B C1 H1C . 109.5 ?
C1 C2 C3 . 113.4(2) y
C1 C2 H2A . 108.9 ?
C3 C2 H2A . 108.9 ?
C1 C2 H2B . 108.9 ?
C3 C2 H2B . 108.9 ?
H2A C2 H2B . 107.7 ?
N1 C3 N3 . 111.56(15) y
N1 C3 C2 . 124.48(17) y
N3 C3 C2 . 123.88(17) y
C3 N1 N2 . 104.08(14) y
C4 N2 N1 . 112.83(14) y
C4 N2 H2 . 123.6 ?
N1 N2 H2 . 123.6 ?
O1 C4 N2 . 128.01(18) y
O1 C4 N3 . 128.20(18) y
N2 C4 N3 . 103.79(15) y
C3 N3 C4 . 107.73(14) y
C3 N3 C5 . 128.06(16) y
C4 N3 C5 . 124.16(16) y
N3 C5 C6 . 113.17(17) y
N3 C5 H5A . 108.9 ?
C6 C5 H5A . 108.9 ?
N3 C5 H5B . 108.9 ?
C6 C5 H5B . 108.9 ?
H5A C5 H5B . 107.8 ?
C7 C6 C5 . 114.30(16) y
C7 C6 H6A . 108.7 ?
C5 C6 H6A . 108.7 ?
C7 C6 H6B . 108.7 ?
C5 C6 H6B . 108.7 ?
H6A C6 H6B . 107.6 ?
C6 C7 C8 . 112.91(15) y
C6 C7 H7A . 109.0 ?
C8 C7 H7A . 109.0 ?
C6 C7 H7B . 109.0 ?
C8 C7 H7B . 109.0 ?
H7A C7 H7B . 107.8 ?
C8 C8 C7 3_566 113.70(19) y
C8 C8 H8A 3_566 108.8 ?
C7 C8 H8A . 108.8 ?
C8 C8 H8B 3_566 108.8 ?
C7 C8 H8B . 108.8 ?
H8A C8 H8B . 107.7 ?

loop_
_geom_bond_atom_site_label_1
_geom_bond_atom_site_label_2
_geom_bond_site_symmetry_2
_geom_bond_distance
_geom_bond_publ_flag
O1 C4 . 1.224(2) y
C1 C2 . 1.480(3) y
C1 H1A . 0.960 ?
C1 H1B . 0.960 ?
C1 H1C . 0.960 ?
C2 C3 . 1.482(3) y
C2 H2A . 0.970 ?
C2 H2B . 0.970 ?
C3 N1 . 1.288(2) y
C3 N3 . 1.359(2) y
N1 N2 . 1.372(2) y
N2 C4 . 1.330(2) y
N2 H2 . 0.860 ?
C4 N3 . 1.367(2) y
N3 C5 . 1.463(2) y
C5 C6 . 1.509(3) y
C5 H5A . 0.970 ?
C5 H5B . 0.970 ?
C6 C7 . 1.505(3) y
C6 H6A . 0.970 ?
C6 H6B . 0.970 ?
C7 C8 . 1.512(3) y
C7 H7A . 0.970 ?
C7 H7B . 0.970 ?
C8 C8 3_566 1.504(4) y
C8 H8A . 0.970 ?
C8 H8B . 0.970 ?

loop_
_geom_hbond_atom_site_label_D
_geom_hbond_atom_site_label_H
_geom_hbond_atom_site_label_A
_geom_hbond_site_symmetry_A
_geom_hbond_distance_DH
_geom_hbond_distance_HA
_geom_hbond_distance_DA
_geom_hbond_angle_DHA
_geom_hbond_publ_flag
N2 H2 O1 2_555 0.86 1.90 2.745(3) 168 yes
C2 H2B O1 1_655 0.97 2.80 3.719(3) 158 yes
C5 H5A N2 2_645 0.97 2.94 3.803(3) 148 yes
C7 H7A O1 2_545 0.97 2.68 3.547(3) 149 yes
C6 H6A N1 1_545 0.97 2.74 3.685(3) 165 yes

loop_
_geom_torsion_atom_site_label_1
_geom_torsion_atom_site_label_2
_geom_torsion_atom_site_label_3
_geom_torsion_atom_site_label_4
_geom_torsion_site_symmetry_4
_geom_torsion
C1 C2 C3 N1 . 1.2(4)
C1 C2 C3 N3 . 177.8(2)
N3 C3 N1 N2 . -0.3(2)
C2 C3 N1 N2 . 176.6(2)
C3 N1 N2 C4 . 0.3(2)
N1 N2 C4 O1 . 179.9(2)
N1 N2 C4 N3 . -0.2(2)
N1 C3 N3 C4 . 0.2(2)
C2 C3 N3 C4 . -176.7(2)
N1 C3 N3 C5 . -177.33(18)
C2 C3 N3 C5 . 5.7(3)
O1 C4 N3 C3 . 179.9(2)
N2 C4 N3 C3 . 0.0(2)
O1 C4 N3 C5 . -2.4(3)
N2 C4 N3 C5 . 177.65(17)
C3 N3 C5 C6 . 77.2(3)
C4 N3 C5 C6 . -100.0(2)
N3 C5 C6 C7 . 59.8(2)
C5 C6 C7 C8 . 177.38(17)
C6 C7 C8 C8 3_566 176.8(2)
